data_7208713
loop_
_publ_author_name
'Jia, Hong-Li'
'Jia, Ming-Jun'
'Zeng, Guang'
'Jin, Juan'
'Yu, Jie-Hui'
'Xu, Ji-Qing'

_publ_section_title
;
 Structural characterization of a series of new organically templated
 chained thiocyanato(halo)cadmates
;
_journal_issue 20
_journal_name_full CrystEngComm
_journal_page_first 6599
_journal_paper_doi 10.1039/c2ce25616a
_journal_volume 14
_journal_year 2012
_chemical_formula_sum 'C16 H14 Cd N6 S4'
_chemical_formula_weight 531.02
_chemical_name_systematic
;
?
;
_space_group_IT_number 2
_symmetry_cell_setting triclinic
_symmetry_space_group_name_Hall '-P 1'
_symmetry_space_group_name_H-M 'P -1'
_atom_sites_solution_hydrogens geom
_atom_sites_solution_primary direct
_atom_sites_solution_secondary difmap
_audit_creation_method SHELXL-97
_cell_angle_alpha 105.22(3)
_cell_angle_beta 104.66(3)
_cell_angle_gamma 102.32(3)
_cell_formula_units_Z 1
_cell_length_a 5.8239(12)
_cell_length_b 9.2118(18)
_cell_length_c 11.001(2)
_cell_measurement_temperature 293(2)
_cell_volume 525.6(2)
_computing_cell_refinement PROCESS-AUTO
_computing_data_collection PROCESS-AUTO
_computing_data_reduction PROCESS-AUTO
_computing_structure_refinement 'SHELXL-97 (Sheldrick, 1997)'
_computing_structure_solution 'SHELXS-97 (Sheldrick, 1990)'
_diffrn_ambient_temperature 293(2)
_diffrn_detector_area_resol_mean 10.0
_diffrn_measured_fraction_theta_full 0.993
_diffrn_measured_fraction_theta_max 0.993
_diffrn_measurement_device_type 'Rigaku RAXIS-RAPID'
_diffrn_measurement_method w
_diffrn_radiation_monochromator graphite
_diffrn_radiation_source 'fine-focus sealed tube'
_diffrn_radiation_type MoK\a
_diffrn_radiation_wavelength 0.71073
_diffrn_reflns_av_R_equivalents 0.0163
_diffrn_reflns_av_sigmaI/netI 0.0203
_diffrn_reflns_limit_h_max 7
_diffrn_reflns_limit_h_min -7
_diffrn_reflns_limit_k_max 11
_diffrn_reflns_limit_k_min -11
_diffrn_reflns_limit_l_max 14
_diffrn_reflns_limit_l_min -14
_diffrn_reflns_number 5232
_diffrn_reflns_theta_full 27.43
_diffrn_reflns_theta_max 27.43
_diffrn_reflns_theta_min 3.63
_diffrn_standards_interval_count 0
_diffrn_standards_number 0
_exptl_absorpt_coefficient_mu 1.449
_exptl_absorpt_correction_T_max 0.865
_exptl_absorpt_correction_T_min 0.865
_exptl_absorpt_correction_type empirical
_exptl_absorpt_process_details
;Higashi, T.(1995).Program for Absorption Correction.
Rigaku Corporation, Tokyo,Japan.
;
_exptl_crystal_density_diffrn 1.678
_exptl_crystal_density_method 'not measured'
_exptl_crystal_F_000 264
_exptl_crystal_size_max 0.1
_exptl_crystal_size_mid 0.1
_exptl_crystal_size_min 0.1
_refine_diff_density_max 0.500
_refine_diff_density_min -0.399
_refine_diff_density_rms 0.055
_refine_ls_extinction_method none
_refine_ls_goodness_of_fit_ref 1.076
_refine_ls_hydrogen_treatment constr
_refine_ls_matrix_type full
_refine_ls_number_parameters 124
_refine_ls_number_reflns 2383
_refine_ls_number_restraints 0
_refine_ls_restrained_S_all 1.076
_refine_ls_R_factor_all 0.0217
_refine_ls_R_factor_gt 0.0203
_refine_ls_shift/su_max 0.000
_refine_ls_shift/su_mean 0.000
_refine_ls_structure_factor_coef Fsqd
_refine_ls_weighting_details 'calc w=1/[\s^2^(Fo^2^)+(0.0252P)^2^+0.1564P] where P=(Fo^2^+2Fc^2^)/3'
_refine_ls_weighting_scheme calc
_refine_ls_wR_factor_gt 0.0501
_refine_ls_wR_factor_ref 0.0506
_reflns_number_gt 2260
_reflns_number_total 2383
_reflns_threshold_expression >2sigma(I)
_cod_data_source_file c2ce25616a.txt
_cod_data_source_block 5
_cod_depositor_comments
;
The following automatic conversions were performed:

'_exptl_absorpt_correction_type' value 'EMPIRICAL' changed to
'empirical' according to
/home/saulius/struct/CIF-dictionaries/cif_core.dic dictionary named
'cif_core.dic' version 2.4.2 from
2011-04-26.

'_refine_ls_hydrogen_treatment' value 'CONSTR' changed
to 'constr' according to
/home/saulius/struct/CIF-dictionaries/cif_core.dic dictionary named
'cif_core.dic' version 2.4.2 from 2011-04-26.

Automatic conversion script
Id: cif_fix_values 1891 2012-01-12 08:04:46Z andrius 
;
_cod_original_cell_volume 525.61(18)
_cod_original_sg_symbol_H-M P-1
_cod_database_code 7208713

loop_
_symmetry_equiv_pos_as_xyz
'x, y, z'
'-x, -y, -z'

loop_
_atom_site_label
_atom_site_type_symbol
_atom_site_fract_x
_atom_site_fract_y
_atom_site_fract_z
_atom_site_U_iso_or_equiv
_atom_site_adp_type
_atom_site_occupancy
_atom_site_symmetry_multiplicity
_atom_site_calc_flag
_atom_site_refinement_flags
Cd1 Cd 1.0000 0.5000 0.0000 0.03189(7) Uani 1 2 d S
S1 S 0.84301(11) 0.67493(7) 0.41269(6) 0.05442(15) Uani 1 1 d .
S2 S 0.36142(9) 0.78052(5) 0.05289(5) 0.03942(11) Uani 1 1 d .
N1 N 0.1083(3) 0.23727(19) 0.23364(16) 0.0402(4) Uani 1 1 d .
H1B H 0.0278 0.2900 0.1952 0.048 Uiso 1 1 calc R
N2 N 1.0316(4) 0.5388(2) 0.21874(17) 0.0446(4) Uani 1 1 d .
N3 N 0.7238(3) 0.6476(2) -0.01091(18) 0.0407(4) Uani 1 1 d .
C1 C 0.3472(4) 0.3045(2) 0.3037(2) 0.0437(5) Uani 1 1 d .
H1A H 0.4250 0.4071 0.3107 0.052 Uiso 1 1 calc R
C2 C 0.4803(4) 0.2229(2) 0.3661(2) 0.0408(4) Uani 1 1 d .
H2B H 0.6485 0.2698 0.4147 0.049 Uiso 1 1 calc R
C3 C 0.3633(4) 0.0704(2) 0.35635(17) 0.0339(4) Uani 1 1 d .
C4 C 0.1124(4) 0.0055(2) 0.2816(2) 0.0402(4) Uani 1 1 d .
H4A H 0.0286 -0.0966 0.2730 0.048 Uiso 1 1 calc R
C5 C -0.0118(4) 0.0912(2) 0.2205(2) 0.0436(4) Uani 1 1 d .
H5A H -0.1795 0.0474 0.1701 0.052 Uiso 1 1 calc R
C6 C 0.5020(4) -0.0189(2) 0.42843(19) 0.0413(4) Uani 1 1 d .
H6A H 0.6730 0.0085 0.4294 0.050 Uiso 1 1 calc R
H6B H 0.4267 -0.1312 0.3813 0.050 Uiso 1 1 calc R
C7 C 0.5735(3) 0.7004(2) 0.01510(18) 0.0305(3) Uani 1 1 d .
C8 C 0.9512(3) 0.5949(2) 0.29923(18) 0.0320(4) Uani 1 1 d .

loop_
_atom_site_aniso_label
_atom_site_aniso_U_11
_atom_site_aniso_U_22
_atom_site_aniso_U_33
_atom_site_aniso_U_23
_atom_site_aniso_U_13
_atom_site_aniso_U_12
Cd1 0.03380(11) 0.04062(11) 0.03475(11) 0.01874(8) 0.01893(8) 0.02119(8)
S1 0.0519(3) 0.0554(3) 0.0522(3) 0.0033(3) 0.0280(3) 0.0142(3)
S2 0.0310(2) 0.0356(2) 0.0538(3) 0.0105(2) 0.0179(2) 0.01529(19)
N1 0.0454(10) 0.0422(9) 0.0428(9) 0.0254(8) 0.0125(8) 0.0208(8)
N2 0.0574(11) 0.0488(9) 0.0372(9) 0.0175(8) 0.0199(8) 0.0258(9)
N3 0.0336(8) 0.0460(9) 0.0556(10) 0.0243(8) 0.0218(8) 0.0205(7)
C1 0.0493(12) 0.0364(10) 0.0493(11) 0.0234(9) 0.0157(9) 0.0100(9)
C2 0.0355(10) 0.0427(10) 0.0409(10) 0.0161(9) 0.0081(8) 0.0082(8)
C3 0.0420(10) 0.0370(9) 0.0292(8) 0.0140(7) 0.0130(7) 0.0197(8)
C4 0.0462(11) 0.0304(9) 0.0415(10) 0.0152(8) 0.0085(9) 0.0095(8)
C5 0.0366(10) 0.0440(11) 0.0456(11) 0.0181(9) 0.0048(8) 0.0097(9)
C6 0.0521(12) 0.0451(11) 0.0361(10) 0.0187(9) 0.0130(9) 0.0286(9)
C7 0.0263(8) 0.0307(8) 0.0359(9) 0.0140(7) 0.0099(7) 0.0083(7)
C8 0.0340(9) 0.0286(8) 0.0332(9) 0.0135(7) 0.0077(7) 0.0087(7)

loop_
_atom_type_symbol
_atom_type_description
_atom_type_scat_dispersion_real
_atom_type_scat_dispersion_imag
_atom_type_scat_source
C C 0.0033 0.0016 'International Tables Vol C Tables 4.2.6.8 and 6.1.1.4'
H H 0.0000 0.0000 'International Tables Vol C Tables 4.2.6.8 and 6.1.1.4'
Cd Cd -0.8075 1.2024 'International Tables Vol C Tables 4.2.6.8 and 6.1.1.4'
N N 0.0061 0.0033 'International Tables Vol C Tables 4.2.6.8 and 6.1.1.4'
S S 0.1246 0.1234 'International Tables Vol C Tables 4.2.6.8 and 6.1.1.4'

loop_
_geom_angle_atom_site_label_1
_geom_angle_atom_site_label_2
_geom_angle_atom_site_label_3
_geom_angle
_geom_angle_site_symmetry_1
_geom_angle_site_symmetry_3
N2 Cd1 N2 180.00(10) . 2_765
N2 Cd1 N3 91.16(7) . 2_765
N2 Cd1 N3 88.84(7) 2_765 2_765
N2 Cd1 N3 88.84(7) . .
N2 Cd1 N3 91.16(7) 2_765 .
N3 Cd1 N3 180.0 2_765 .
N2 Cd1 S2 94.93(6) . 1_655
N2 Cd1 S2 85.07(6) 2_765 1_655
N3 Cd1 S2 94.53(5) 2_765 1_655
N3 Cd1 S2 85.47(5) . 1_655
N2 Cd1 S2 85.07(6) . 2_665
N2 Cd1 S2 94.93(6) 2_765 2_665
N3 Cd1 S2 85.47(5) 2_765 2_665
N3 Cd1 S2 94.53(5) . 2_665
S2 Cd1 S2 180.0 1_655 2_665
C7 S2 Cd1 96.69(7) . 1_455
C1 N1 C5 122.42(17) . .
C1 N1 H1B 118.8 . .
C5 N1 H1B 118.8 . .
C8 N2 Cd1 141.55(15) . .
C7 N3 Cd1 157.41(15) . .
N1 C1 C2 120.02(18) . .
N1 C1 H1A 120.0 . .
C2 C1 H1A 120.0 . .
C1 C2 C3 119.87(19) . .
C1 C2 H2B 120.1 . .
C3 C2 H2B 120.1 . .
C2 C3 C4 117.73(17) . .
C2 C3 C6 120.91(18) . .
C4 C3 C6 121.32(18) . .
C5 C4 C3 120.20(18) . .
C5 C4 H4A 119.9 . .
C3 C4 H4A 119.9 . .
N1 C5 C4 119.75(19) . .
N1 C5 H5A 120.1 . .
C4 C5 H5A 120.1 . .
C3 C6 C6 111.14(19) . 2_656
C3 C6 H6A 109.4 . .
C6 C6 H6A 109.4 2_656 .
C3 C6 H6B 109.4 . .
C6 C6 H6B 109.4 2_656 .
H6A C6 H6B 108.0 . .
N3 C7 S2 178.61(17) . .
N2 C8 S1 179.17(19) . .

loop_
_geom_bond_atom_site_label_1
_geom_bond_atom_site_label_2
_geom_bond_distance
_geom_bond_site_symmetry_2
Cd1 N2 2.2910(17) .
Cd1 N2 2.2910(17) 2_765
Cd1 N3 2.3179(16) 2_765
Cd1 N3 2.3179(16) .
Cd1 S2 2.7778(12) 1_655
Cd1 S2 2.7778(12) 2_665
S1 C8 1.6162(19) .
S2 C7 1.6530(18) .
S2 Cd1 2.7778(12) 1_455
N1 C1 1.324(3) .
N1 C5 1.328(3) .
N1 H1B 0.8600 .
N2 C8 1.159(2) .
N3 C7 1.148(2) .
C1 C2 1.374(3) .
C1 H1A 0.9300 .
C2 C3 1.388(3) .
C2 H2B 0.9300 .
C3 C4 1.389(3) .
C3 C6 1.503(2) .
C4 C5 1.370(3) .
C4 H4A 0.9300 .
C5 H5A 0.9300 .
C6 C6 1.528(4) 2_656
C6 H6A 0.9700 .
C6 H6B 0.9700 .

loop_
_geom_hbond_atom_site_label_D
_geom_hbond_atom_site_label_H
_geom_hbond_atom_site_label_A
_geom_hbond_distance_DH
_geom_hbond_distance_HA
_geom_hbond_distance_DA
_geom_hbond_angle_DHA
_geom_hbond_site_symmetry_A
N1 H1B N2 0.86 2.23 2.945(2) 140.2 1_455
